data_9015080
loop_
_publ_author_name
'Borisov, S. V.'
'Klevtsova, R. F.'
'Bakakin, V. V.'
'Belov, N. V.'

_publ_section_title
;
 The crystal structure of neptunite
;
_journal_name_full 'Soviet Physics Crystallography'
_journal_page_first 684
_journal_page_last 689
_journal_volume 10
_journal_year 1966
_chemical_compound_source 'Lovozero, Russia'
_chemical_formula_sum 'Fe0.54 K Li Mn1.46 Na2 O24 Si8 Ti2'
_chemical_name_mineral Manganoneptunite
_space_group_IT_number 15
_symmetry_space_group_name_Hall '-C 2yc'
_symmetry_space_group_name_H-M 'C 1 2/c 1'
_cell_angle_alpha 90
_cell_angle_beta 115.5
_cell_angle_gamma 90
_cell_length_a 16.41
_cell_length_b 12.55
_cell_length_c 10.03
_cell_formula_units_Z 4
_cell_volume 1864.410
_database_code_amcsd 0018809
_exptl_crystal_density_diffrn 3.231
_cod_original_formula_sum 'K Na2 Li (Mn1.46 Fe.54) Ti2 Si8 O24'
_cod_database_code 9015080

loop_
_space_group_symop_operation_xyz
x,y,z
1/2+x,1/2+y,z
x,-y,1/2+z
1/2+x,1/2-y,1/2+z
-x,y,1/2-z
1/2-x,1/2+y,1/2-z
-x,-y,-z
1/2-x,1/2-y,-z

loop_
_atom_site_label
_atom_site_fract_x
_atom_site_fract_y
_atom_site_fract_z
_atom_site_occupancy
_atom_site_U_iso_or_equiv
K 0.00000 0.56900 0.25000 1.00000 0.00380
Na 0.24100 0.22000 0.80500 1.00000 0.02862
Li 0.00000 0.07400 0.25000 1.00000 0.00317
Mn 0.16000 0.18500 0.39800 0.73000 0.00659
Fe 0.16000 0.18500 0.39800 0.27000 0.00659
Ti 0.09000 0.93900 0.11600 1.00000 0.00481
Si1 0.02600 0.27800 0.09100 1.00000 0.00887
Si2 0.10300 0.84400 0.41400 1.00000 0.00697
Si3 0.23200 0.52400 0.39900 1.00000 0.00595
Si4 0.14700 0.41100 0.55900 1.00000 0.01267
O1 0.10600 0.28600 0.25000 1.00000 0.00089
O2 0.03300 0.17200 0.41800 1.00000 0.03800
O3 0.21000 0.30700 0.58700 1.00000 0.03800
O4 0.12300 0.04300 0.25300 1.00000 0.01393
O5 0.20200 0.07100 0.58000 1.00000 -0.00697
O6 0.04900 0.94800 0.43100 1.00000 0.01634
O7 0.11300 0.81800 0.27700 1.00000 0.02102
O8 0.16400 0.51700 0.48400 1.00000 0.00241
O9 0.16600 0.45700 0.72900 1.00000 0.00760
O10 0.03900 0.37400 0.47100 1.00000 0.01013
O11 0.28900 0.63100 0.47000 1.00000 0.01469
O12 0.43100 0.75800 0.52400 1.00000 0.00861

loop_
_cod_related_entry_id
_cod_related_entry_database
_cod_related_entry_code
1 AMCSD 0018809
